data_4327509
loop_
_publ_author_name
'Thomas M. Klap\"otke'
'Burkhard Krumm'
'Peter Mayer'
'Holger Piotrowski'
'Oliver P. Ruscitti'
'Alexander Schiller'

_publ_contact_author_address
;
Department Chemie
Ludwig-Maximilians Universit\"at
Butenandtstra\&se 5-13 (Haus D)
D-81377 M\"unchen
Bundesrepublik Deutschland
;
_publ_contact_author_email thomas.m.klapoetke@cup.uni-muenchen.de
_publ_contact_author_fax +49-89-2180-7492
_publ_contact_author_name 'Thomas M. Klapo\"tke'
_publ_section_title
;
 Novel Organotellurium(IV) Diazides and Triazides#
;
_journal_name_full 'Inorganic Chemistry'
_journal_page_first 1184
_journal_page_last 1193
_journal_paper_doi 10.1021/ic011026+
_journal_volume 41
_journal_year 2002
_chemical_formula_moiety 'Te, 3(N3), C3 H7'
_chemical_formula_sum 'C3 H7 N9 Te'
_chemical_formula_weight 296.75
_space_group_IT_number 14
_symmetry_cell_setting monoclinic
_symmetry_Int_Tables_number 14
_symmetry_space_group_name_Hall '-P 2yn'
_symmetry_space_group_name_H-M 'P 1 21/n 1'
_atom_sites_solution_hydrogens geom
_atom_sites_solution_primary direct
_atom_sites_solution_secondary difmap
_audit_author_name 'Mayer, P.'
_audit_block_code Te_(N3)3_nPr_en121_klapoetke
_audit_creation_date 22-Nov-00
_audit_creation_method 'form98_non/compatible with shelxl97-2'
_cell_angle_alpha 90.00
_cell_angle_beta 94.6258(12)
_cell_angle_gamma 90.00
_cell_formula_units_Z 4
_cell_length_a 8.7999(2)
_cell_length_b 7.9674(2)
_cell_length_c 13.2334(3)
_cell_measurement_reflns_used 12707
_cell_measurement_temperature 200(2)
_cell_measurement_theta_max 27.485
_cell_measurement_theta_min 0.998
_cell_volume 924.80(4)
_computing_cell_refinement 'HKL Scalepack (Otwinowski & Minor 1997)'
_computing_data_collection 'Collect (Nonius BV, 1997-2000)'
_computing_data_reduction 'HKL Denzo and Scalepack (Otwinowski & Minor 1997)'
_computing_molecular_graphics
;ORTEP (M. N. Burnett, C. K. Johnson, ORTEP-III: Oak Ridge Thermal Ellipsoid
  Plot Program for Crystal Structure Illustrations, Oak Ridge National
  Laboratory Report ORNL-6895, 1996). Windows version (L. J. Farrugia, Univ.
  Glasgow) used --- SCHAKAL (E. Keller, University of  Freiburg (Breisgau),
  Germany, 1995).
;
_computing_publication_material
;PLATON (A. L. Spek, Acta Crystallogr, Sect. A, 1990, 46, C34, 1995 version).
--- T.B.Cohen, Pure Appl. Chem. 1996,68,2339-2359 (atomic masses).
;
_computing_structure_refinement 'SHELXL-97 (G. M. Sheldrick. University of G\"ottingen, 97-2 version)'
_computing_structure_solution 'SIR97 (Cascarano et al.,Acta Crystallogr., Sect A, 1996, C79)'
_diffrn_ambient_temperature 200(2)
_diffrn_detector_area_resol_mean 9
_diffrn_measured_fraction_theta_full 0.998
_diffrn_measured_fraction_theta_max 0.998
_diffrn_measurement_device '95mm CCD camera on \k-goniostat'
_diffrn_measurement_device_type KappaCCD
_diffrn_measurement_method CCD
_diffrn_radiation_collimation 0.6
_diffrn_radiation_monochromator graphite
_diffrn_radiation_source 'fine-focus sealed tube'
_diffrn_radiation_type MoK\a
_diffrn_radiation_wavelength 0.71069
_diffrn_reflns_av_R_equivalents 0.0500
_diffrn_reflns_av_sigmaI/netI 0.0332
_diffrn_reflns_limit_h_max 11
_diffrn_reflns_limit_h_min -11
_diffrn_reflns_limit_k_max 10
_diffrn_reflns_limit_k_min -9
_diffrn_reflns_limit_l_max 17
_diffrn_reflns_limit_l_min -16
_diffrn_reflns_number 13511
_diffrn_reflns_theta_full 27.48
_diffrn_reflns_theta_max 27.48
_diffrn_reflns_theta_min 2.68
_diffrn_source_current 75_mA
_diffrn_source_power 4.1_kW
_diffrn_source_type 'rotating anode'
_diffrn_source_voltage 55_kV
_exptl_absorpt_coefficient_mu 3.190
_exptl_absorpt_correction_T_max 0.8247
_exptl_absorpt_correction_T_min 0.3596
_exptl_absorpt_correction_type numerical
_exptl_absorpt_process_details 'STOE XRED, release 1.09'
_exptl_crystal_colour colourless
_exptl_crystal_density_diffrn 2.13136(9)
_exptl_crystal_description rod
_exptl_crystal_F_000 560
_exptl_crystal_size_max 0.40
_exptl_crystal_size_mid 0.12
_exptl_crystal_size_min 0.07
_refine_diff_density_max 1.042
_refine_diff_density_min -1.477
_refine_diff_density_rms 0.432
_refine_ls_extinction_method none
_refine_ls_goodness_of_fit_ref 1.225
_refine_ls_hydrogen_treatment constr
_refine_ls_matrix_type full
_refine_ls_number_parameters 118
_refine_ls_number_reflns 2114
_refine_ls_number_restraints 0
_refine_ls_restrained_S_all 1.225
_refine_ls_R_factor_all 0.0372
_refine_ls_R_factor_gt 0.0244
_refine_ls_shift/su_max 0.001
_refine_ls_shift/su_mean 0.000
_refine_ls_structure_factor_coef Fsqd
_refine_ls_weighting_scheme calc
_refine_ls_wR_factor_gt 0.0621
_refine_ls_wR_factor_ref 0.0892
_reflns_number_gt 1862
_reflns_number_total 2114
_reflns_threshold_expression >2sigma(I)
_cod_data_source_file ic0110262B_2.cif
_cod_data_source_block en121
_cod_original_sg_symbol_H-M 'P 21/n'
_cod_database_code 4327509

loop_
_symmetry_equiv_pos_as_xyz
'x, y, z'
'-x+1/2, y+1/2, -z+1/2'
'-x, -y, -z'
'x-1/2, -y-1/2, z-1/2'

loop_
_atom_site_label
_atom_site_type_symbol
_atom_site_fract_x
_atom_site_fract_y
_atom_site_fract_z
_atom_site_U_iso_or_equiv
_atom_site_adp_type
_atom_site_occupancy
_atom_site_symmetry_multiplicity
_atom_site_calc_flag
_atom_site_refinement_flags
Te1 Te 0.26746(2) 0.36674(2) 0.821451(15) 0.02277(13) Uani 1 1 d .
N7 N 0.2863(5) 0.1205(3) 0.8698(3) 0.0317(8) Uani 1 1 d .
N5 N 0.3232(4) 0.5346(4) 1.0160(2) 0.0308(7) Uani 1 1 d .
N1 N 0.2799(4) 0.2182(4) 0.6783(2) 0.0308(7) Uani 1 1 d .
N4 N 0.2333(4) 0.4310(4) 0.9798(2) 0.0322(7) Uani 1 1 d .
N3 N 0.4500(5) 0.3137(6) 0.5622(3) 0.0526(10) Uani 1 1 d .
N2 N 0.3701(4) 0.2707(4) 0.6196(2) 0.0319(7) Uani 1 1 d .
N8 N 0.3169(4) 0.0971(4) 0.9618(3) 0.0347(8) Uani 1 1 d .
C2 C -0.0467(5) 0.2013(6) 0.7636(5) 0.0596(14) Uani 1 1 d .
H2A H -0.0152 0.1147 0.8147 0.072 Uiso 1 1 calc R
H2B H -0.0081 0.1669 0.6986 0.072 Uiso 1 1 calc R
C3 C -0.2177(5) 0.2073(5) 0.7508(4) 0.0390(9) Uani 1 1 d .
H3A H -0.2572 0.0970 0.7290 0.059 Uiso 1 1 calc R
H3B H -0.2502 0.2915 0.6996 0.059 Uiso 1 1 calc R
H3C H -0.2574 0.2372 0.8156 0.059 Uiso 1 1 calc R
C1 C 0.0246(5) 0.3628(4) 0.7956(4) 0.0329(10) Uani 1 1 d .
H1A H -0.0188 0.3988 0.8588 0.039 Uiso 1 1 calc R
H1B H -0.0054 0.4475 0.7430 0.039 Uiso 1 1 calc R
N6 N 0.4023(5) 0.6350(5) 1.0536(3) 0.0455(11) Uani 1 1 d .
N9 N 0.3472(6) 0.0593(5) 1.0428(3) 0.0534(11) Uani 1 1 d .

loop_
_atom_site_aniso_label
_atom_site_aniso_U_11
_atom_site_aniso_U_22
_atom_site_aniso_U_33
_atom_site_aniso_U_23
_atom_site_aniso_U_13
_atom_site_aniso_U_12
Te1 0.02654(18) 0.01468(17) 0.02613(18) -0.00087(7) -0.00371(11) -0.00086(8)
N7 0.047(2) 0.0151(16) 0.0311(19) 0.0016(11) -0.0080(16) 0.0002(12)
N5 0.0381(19) 0.0293(17) 0.0247(15) -0.0018(13) -0.0003(14) 0.0089(15)
N1 0.0412(19) 0.0215(16) 0.0297(16) -0.0042(12) 0.0030(14) -0.0053(14)
N4 0.041(2) 0.0262(17) 0.0292(17) 0.0001(13) 0.0038(14) -0.0012(15)
N3 0.056(3) 0.040(2) 0.065(3) -0.001(2) 0.027(2) -0.005(2)
N2 0.039(2) 0.0184(15) 0.0382(18) -0.0031(13) -0.0010(16) 0.0016(13)
N8 0.044(2) 0.0211(15) 0.037(2) 0.0032(14) -0.0039(16) 0.0054(15)
C2 0.033(3) 0.032(3) 0.112(4) -0.011(3) -0.003(3) 0.0015(19)
C3 0.029(2) 0.037(2) 0.051(2) -0.005(2) 0.0050(18) -0.0075(17)
C1 0.027(2) 0.026(2) 0.045(2) -0.0027(14) -0.0049(19) 0.0031(14)
N6 0.043(2) 0.047(3) 0.045(2) -0.0208(16) -0.0097(19) 0.0049(16)
N9 0.085(3) 0.036(2) 0.037(2) 0.0091(16) -0.004(2) 0.013(2)

loop_
_atom_type_symbol
_atom_type_description
_atom_type_scat_dispersion_real
_atom_type_scat_dispersion_imag
_atom_type_scat_source
C C 0.0033 0.0016 'International Tables Vol C Tables 4.2.6.8 and 6.1.1.4'
H H 0.0000 0.0000 'International Tables Vol C Tables 4.2.6.8 and 6.1.1.4'
N N 0.0061 0.0033 'International Tables Vol C Tables 4.2.6.8 and 6.1.1.4'
Te Te -0.5308 1.6751 'International Tables Vol C Tables 4.2.6.8 and 6.1.1.4'

loop_
_exptl_crystal_face_index_h
_exptl_crystal_face_index_k
_exptl_crystal_face_index_l
_exptl_crystal_face_perp_dist
1 0 0 0.050000
-1 0 0 0.040000
0 1 0 0.200000
0 -1 0 0.200000
0 0 1 0.050000
0 0 -1 0.070000
1 0 1 0.040000
-1 0 -1 0.030000
0 -1 -1 0.150000

loop_
_geom_angle_atom_site_label_1
_geom_angle_atom_site_label_2
_geom_angle_atom_site_label_3
_geom_angle
_geom_angle_site_symmetry_1
_geom_angle_site_symmetry_3
N7 Te1 C1 95.16(15) . .
N7 Te1 N4 86.55(13) . .
C1 Te1 N4 86.83(16) . .
N7 Te1 N1 75.66(12) . .
C1 Te1 N1 88.46(15) . .
N4 Te1 N1 161.11(12) . .
N7 Te1 N1 161.27(12) . 2_556
C1 Te1 N1 82.49(11) . 2_556
N4 Te1 N1 74.78(10) . 2_556
N1 Te1 N1 122.68(7) . 2_556
N7 Te1 N6 77.92(13) . 3_667
C1 Te1 N6 158.43(16) . 3_667
N4 Te1 N6 72.50(12) . 3_667
N1 Te1 N6 109.11(12) . 3_667
N1 Te1 N6 97.48(9) 2_556 3_667
N7 Te1 N7 146.75(8) . 2_556
C1 Te1 N7 78.64(14) . 2_556
N4 Te1 N7 125.12(10) . 2_556
N1 Te1 N7 71.58(9) . 2_556
N1 Te1 N7 51.12(8) 2_556 2_556
N6 Te1 N7 118.13(11) 3_667 2_556
N8 N7 Te1 116.9(2) . .
N8 N7 Te1 132.8(2) . 2_546
N5 N6 Te1 135.2(3) . 3_667
Te1 N7 Te1 110.32(13) . 2_546
N6 N5 N4 176.4(4) . .
N2 N1 Te1 115.6(2) . .
N2 N1 Te1 116.1(2) . 2_546
Te1 N1 Te1 120.23(13) . 2_546
N5 N4 Te1 113.5(2) . .
N3 N2 N1 176.7(4) . .
N9 N8 N7 172.9(4) . .
C1 C2 C3 113.8(4) . .
C1 C2 H2A 108.8 . .
C3 C2 H2A 108.8 . .
C1 C2 H2B 108.8 . .
C3 C2 H2B 108.8 . .
H2A C2 H2B 107.7 . .
C2 C3 H3A 109.5 . .
C2 C3 H3B 109.5 . .
H3A C3 H3B 109.5 . .
C2 C3 H3C 109.5 . .
H3A C3 H3C 109.5 . .
H3B C3 H3C 109.5 . .
C2 C1 Te1 117.1(3) . .
C2 C1 H1A 108.0 . .
Te1 C1 H1A 108.0 . .
C2 C1 H1B 108.0 . .
Te1 C1 H1B 108.0 . .
H1A C1 H1B 107.3 . .

loop_
_geom_bond_atom_site_label_1
_geom_bond_atom_site_label_2
_geom_bond_distance
_geom_bond_site_symmetry_2
Te1 N7 2.066(3) .
Te1 C1 2.137(5) .
Te1 N4 2.202(3) .
Te1 N1 2.244(3) .
Te1 N1 2.831(3) 2_556
Te1 N6 3.226(4) 3_667
Te1 N7 3.244(3) 2_556
N7 N8 1.240(5) .
N7 Te1 3.244(3) 2_546
N6 Te1 3.226(4) 3_667
N5 N6 1.147(5) .
N5 N4 1.215(4) .
N1 N2 1.228(5) .
N1 Te1 2.831(3) 2_546
N3 N2 1.129(5) .
N8 N9 1.125(5) .
C2 C1 1.478(6) .
C2 C3 1.501(6) .
C2 H2A 0.9900 .
C2 H2B 0.9900 .
C3 H3A 0.9800 .
C3 H3B 0.9800 .
C3 H3C 0.9800 .
C1 H1A 0.9900 .
C1 H1B 0.9900 .

loop_
_geom_torsion_atom_site_label_1
_geom_torsion_atom_site_label_2
_geom_torsion_atom_site_label_3
_geom_torsion_atom_site_label_4
_geom_torsion
_geom_torsion_site_symmetry_1
_geom_torsion_site_symmetry_4
C1 Te1 N7 N8 -106.3(4) . .
N4 Te1 N7 N8 -19.8(3) . .
N1 Te1 N7 N8 166.6(4) . .
N1 Te1 N7 N8 -24.5(7) 2_556 .
N6 Te1 N7 N8 53.0(3) 3_667 .
N7 Te1 N7 N8 176.6(3) 2_556 .
C1 Te1 N7 Te1 74.68(18) . 2_546
N4 Te1 N7 Te1 161.18(15) . 2_546
N1 Te1 N7 Te1 -12.40(13) . 2_546
N1 Te1 N7 Te1 156.5(3) 2_556 2_546
N6 Te1 N7 Te1 -125.99(16) 3_667 2_546
N7 Te1 N7 Te1 -2.43(16) 2_556 2_546
N7 Te1 N1 N2 -132.2(3) . .
C1 Te1 N1 N2 132.1(3) . .
N4 Te1 N1 N2 -152.4(3) . .
N1 Te1 N1 N2 52.0(2) 2_556 .
N6 Te1 N1 N2 -60.7(3) 3_667 .
N7 Te1 N1 N2 53.5(3) 2_556 .
N7 Te1 N1 Te1 15.48(16) . 2_546
C1 Te1 N1 Te1 -80.24(17) . 2_546
N4 Te1 N1 Te1 -4.7(5) . 2_546
N1 Te1 N1 Te1 -160.31(17) 2_556 2_546
N6 Te1 N1 Te1 86.99(17) 3_667 2_546
N7 Te1 N1 Te1 -158.78(18) 2_556 2_546
N6 N5 N4 Te1 153(6) . .
N7 Te1 N4 N5 124.2(3) . .
C1 Te1 N4 N5 -140.5(3) . .
N1 Te1 N4 N5 143.7(4) . .
N1 Te1 N4 N5 -57.4(3) 2_556 .
N6 Te1 N4 N5 45.7(3) 3_667 .
N7 Te1 N4 N5 -66.7(3) 2_556 .
Te1 N1 N2 N3 -170(7) . .
Te1 N1 N2 N3 41(7) 2_546 .
Te1 N7 N8 N9 -168(4) . .
Te1 N7 N8 N9 10(4) 2_546 .
C3 C2 C1 Te1 177.8(4) . .
N7 Te1 C1 C2 -31.4(4) . .
N4 Te1 C1 C2 -117.6(4) . .
N1 Te1 C1 C2 44.1(4) . .
N1 Te1 C1 C2 167.3(4) 2_556 .
N6 Te1 C1 C2 -101.3(5) 3_667 .
N7 Te1 C1 C2 115.6(4) 2_556 .
N4 N5 N6 Te1 120(6) . 3_667
